data_4342929
loop_
_publ_author_name
'Ainsworth, Chris M.'
'Wang, Chun-Hai'
'Johnston, Hannah E.'
'McCabe, Emma E.'
'Tucker, Matthew G.'
'Brand, Helen E. A.'
'Evans, John S. O.'

_publ_section_title
;
 Infinitely Adaptive Transition-Metal Ordering in Ln2O2MSe2-Type
 Oxychalcogenides.
;
_journal_issue 15
_journal_name_full 'Inorganic chemistry'
_journal_page_first 7230
_journal_page_last 7238
_journal_paper_doi 10.1021/acs.inorgchem.5b00599
_journal_volume 54
_journal_year 2015
_chemical_formula_sum 'Ce2 Fe0.75 O2 Se2 Zn0.25'
_space_group_IT_number 64
_symmetry_cell_setting orthorhombic
_symmetry_space_group_name_Hall '-B 2ab 2'
_symmetry_space_group_name_H-M 'B m a b'
_cell_angle_alpha 90
_cell_angle_beta 90
_cell_angle_gamma 90
_cell_formula_units_Z 16
_cell_length_a 22.74948(10)
_cell_length_b 5.69246(3)
_cell_length_c 17.63155(6)
_cell_measurement_temperature 293
_cell_volume 2283.295(17)
_diffrn_ambient_temperature 298
_diffrn_radiation_type 'Cu K\a'
_diffrn_radiation_wavelength 1.540596
_exptl_crystal_density_diffrn 6.14836
_cod_data_source_file ic5b00599_si_002.cif
_cod_data_source_block Ce2O2Zn0.25Fe0.75Se2-ACS
_cod_depositor_comments
;
The following automatic conversions were performed:

'_symmetry_cell_setting' value 'Orthorhombic' changed to
'orthorhombic' according to
/usr/data/users/saulius/crontab/automatic-downloads/rss-feeds/ACS/lib/dictionaries/cif_core.dic
dictionary named 'cif_core.dic' version 2.4.2 from 2011-04-26.

Automatic conversion script
Id: cif_fix_values 3271 2015-04-21 07:52:19Z andrius 

 Adding full bibliography for 4342795--4342931.cif.
;
_cod_original_cell_volume 2283.293(17)
_cod_original_sg_symbol_H-M Bmab
_cod_original_formula_sum 'Ce2 O2 Zn0.25 Fe0.75 Se2'
_cod_database_code 4342929

loop_
_symmetry_equiv_pos_as_xyz
'x, y, z '
'-x, -y+1/2, z+1/2 '
'-x, y, z '
'-x, y+1/2, -z+1/2 '
'x, -y, -z '
'x, -y+1/2, z+1/2 '
'-x, -y, -z '
'x, y+1/2, -z+1/2 '
'x+1/2, y, z+1/2 '
'-x+1/2, -y+1/2, z '
'-x+1/2, y, z+1/2 '
'-x+1/2, y+1/2, -z '
'x+1/2, -y, -z+1/2 '
'x+1/2, -y+1/2, z '
'-x+1/2, -y, -z+1/2 '
'x+1/2, y+1/2, -z '

loop_
_atom_site_label
_atom_site_type_symbol
_atom_site_symmetry_multiplicity
_atom_site_fract_x
_atom_site_fract_y
_atom_site_fract_z
_atom_site_occupancy
_atom_site_B_iso_or_equiv
Ce1 Ce 8 0.25 0.75 0.1830(4) 1 0.400(18)
Ce2 Ce 8 0 0.2325(9) 0.8204(4) 1 0.400(18)
Ce3 Ce 16 0.6252(3) 0.7338(6) 0.3192(3) 1 0.400(18)
O1 O 16 0.6881(3) 0.4921(16) 0.24713(11) 1 0.49(2)
O2 O 16 0.4372(3) 0.4798(9) 0.2493(2) 1 0.49(2)
Se1 Se 8 0.25 0.75 0.4211(2) 1 0.64(2)
Se2 Se 8 0 0.2248(7) 0.5847(3) 1 0.64(2)
Se3 Se 16 0.6256(3) 0.7429(4) 0.08634(11) 1 0.64(2)
Zn1 Zn 8 0.56611(13) 0 0 0.25 0.83(2)
Zn2 Zn 8 0.8120(2) 0 0 0.25 0.83(2)
Fe1 Fe 8 0.56611(13) 0 0 0.75 0.83(2)
Fe2 Fe 8 0.8120(2) 0 0 0.75 0.83(2)

loop_
_cod_changelog_entry_id
_cod_changelog_entry_author
_cod_changelog_entry_date
_cod_changelog_entry_text
1 'Vaitkus, Antanas' 2024-10-02T10:42:30+03:00
;
 Removed the '_chemical_name_mineral' data item since it had an incorrect value.
;
